data_7051468
loop_
_publ_author_name
'Voelker, Heike'
'Labahn, Dieter'
'Bohnen, Frank-Michael'
'Herbst-Irmer, Regine'
'Stalke, Dietmar'
'Edelmann, Frank T.'
'Roesky, Herbert W.'

_publ_section_title
;
Structural Diversity in Nonafluoromesityl Chemistry
;
_journal_name_full 'New Journal of Chemistry'
_journal_paper_doi 10.1039/a903798e
_journal_year 1999
_chemical_formula_sum 'C19 H17 Cl F9 P'
_chemical_formula_weight 482.75
_space_group_IT_number 14
_symmetry_cell_setting monoclinic
_symmetry_space_group_name_Hall '-P 2ybc'
_symmetry_space_group_name_H-M 'P 1 21/c 1'
_cell_angle_alpha 90.00
_cell_angle_beta 94.21(3)
_cell_angle_gamma 90.00
_cell_formula_units_Z 8
_cell_length_a 18.136(4)
_cell_length_b 11.396(2)
_cell_length_c 19.734(4)
_cell_measurement_temperature 153(2)
_cell_volume 4067.6(14)
_diffrn_ambient_temperature 153(2)
_exptl_crystal_density_diffrn 1.577
_cod_original_sg_symbol_H-M 'P 21/c'
_cod_database_code 7051468

loop_
_symmetry_equiv_pos_as_xyz
'x, y, z'
'-x, y+1/2, -z+1/2'
'-x, -y, -z'
'x, -y-1/2, z-1/2'

loop_
_atom_site_label
_atom_site_type_symbol
_atom_site_fract_x
_atom_site_fract_y
_atom_site_fract_z
_atom_site_U_iso_or_equiv
_atom_site_adp_type
_atom_site_occupancy
_atom_site_symmetry_multiplicity
_atom_site_calc_flag
_atom_site_refinement_flags
_atom_site_disorder_assembly
_atom_site_disorder_group
P1 P 0.22534(6) 0.16464(9) 0.12246(5) 0.0270(3) Uani 1 1 d . . .
Cl1 Cl 0.24416(6) 0.00578(9) 0.17343(6) 0.0400(3) Uani 1 1 d . . .
C1 C 0.1257(2) 0.1460(3) 0.0864(2) 0.0264(9) Uani 1 1 d . . .
C3 C -0.0098(2) 0.1495(4) 0.0789(2) 0.0338(11) Uani 1 1 d . . .
H3 H -0.0545 0.1427 0.1008 0.041 Uiso 1 1 calc R . .
C5 C 0.0525(2) 0.1745(4) -0.0219(2) 0.0312(10) Uani 1 1 d . . .
H5 H 0.0508 0.1852 -0.0698 0.037 Uiso 1 1 calc R . .
C2 C 0.0579(2) 0.1345(4) 0.11650(19) 0.0283(10) Uani 1 1 d D . .
C7 C 0.0479(2) 0.1028(4) 0.1889(2) 0.0394(12) Uani 1 1 d D . .
F71 F 0.10883(13) 0.0727(2) 0.22585(12) 0.0462(7) Uani 1 1 d D . .
F72 F 0.00064(15) 0.0129(3) 0.19217(14) 0.0640(9) Uani 1 1 d D . .
F73 F 0.01774(16) 0.1916(3) 0.22214(13) 0.0610(8) Uani 1 1 d D . .
C4 C -0.0122(2) 0.1739(4) 0.0107(2) 0.0318(10) Uani 1 1 d D A .
C8 C -0.0842(2) 0.1985(4) -0.0285(2) 0.0443(12) Uani 1 1 d D . .
F81 F -0.1400(2) 0.2086(12) 0.0092(3) 0.125(4) Uani 0.692(7) 1 d PD A 1
F82 F -0.0836(3) 0.3017(4) -0.0614(4) 0.0665(15) Uani 0.692(7) 1 d PD A 1
F83 F -0.0993(4) 0.1259(5) -0.0776(4) 0.110(3) Uani 0.692(7) 1 d PD A 1
F84 F -0.0827(7) 0.177(2) -0.0940(4) 0.125(4) Uani 0.308(7) 1 d PD A 2
F85 F -0.1356(5) 0.1210(10) -0.0117(8) 0.0665(15) Uani 0.308(7) 1 d PD A 2
F86 F -0.1108(10) 0.3005(11) -0.0173(11) 0.110(3) Uani 0.308(7) 1 d PD A 2
C6 C 0.1199(2) 0.1597(3) 0.0146(2) 0.0273(10) Uani 1 1 d D . .
C9 C 0.1863(2) 0.1543(4) -0.0280(2) 0.0386(11) Uani 1 1 d D . .
F91 F 0.16465(15) 0.1385(3) -0.09369(12) 0.0657(9) Uani 1 1 d D . .
F92 F 0.22706(14) 0.2522(2) -0.02498(14) 0.0512(7) Uani 1 1 d D . .
F93 F 0.23122(13) 0.0647(2) -0.01122(12) 0.0441(7) Uani 1 1 d D . .
C21 C 0.2322(2) 0.2850(4) 0.1884(2) 0.0274(10) Uani 1 1 d . . .
C22 C 0.3158(2) 0.2965(4) 0.1925(2) 0.0294(10) Uani 1 1 d . . .
C23 C 0.3344(2) 0.3823(4) 0.1498(2) 0.0284(10) Uani 1 1 d . . .
C24 C 0.2669(2) 0.4367(4) 0.11942(19) 0.0275(10) Uani 1 1 d . . .
C25 C 0.2065(2) 0.3846(4) 0.1425(2) 0.0270(10) Uani 1 1 d . . .
C26 C 0.1999(3) 0.2779(4) 0.2574(2) 0.0434(12) Uani 1 1 d . . .
H26A H 0.2187 0.3431 0.2860 0.065 Uiso 1 1 calc R . .
H26B H 0.2143 0.2033 0.2793 0.065 Uiso 1 1 calc R . .
H26C H 0.1459 0.2825 0.2512 0.065 Uiso 1 1 calc R . .
C27 C 0.3665(3) 0.2241(4) 0.2391(2) 0.0461(12) Uani 1 1 d . . .
H27A H 0.3574 0.1406 0.2299 0.069 Uiso 1 1 calc R . .
H27B H 0.3573 0.2414 0.2864 0.069 Uiso 1 1 calc R . .
H27C H 0.4180 0.2429 0.2314 0.069 Uiso 1 1 calc R . .
C28 C 0.4099(2) 0.4207(4) 0.1330(2) 0.0428(12) Uani 1 1 d . . .
H28A H 0.4172 0.5034 0.1455 0.064 Uiso 1 1 calc R . .
H28B H 0.4147 0.4112 0.0842 0.064 Uiso 1 1 calc R . .
H28C H 0.4473 0.3727 0.1584 0.064 Uiso 1 1 calc R . .
C29 C 0.2677(3) 0.5401(4) 0.0726(2) 0.0402(11) Uani 1 1 d . . .
H29A H 0.3001 0.5234 0.0361 0.060 Uiso 1 1 calc R . .
H29B H 0.2862 0.6092 0.0981 0.060 Uiso 1 1 calc R . .
H29C H 0.2175 0.5554 0.0529 0.060 Uiso 1 1 calc R . .
C30 C 0.1278(2) 0.4231(4) 0.1308(2) 0.0389(11) Uani 1 1 d . . .
H30A H 0.1004 0.3997 0.1696 0.058 Uiso 1 1 calc R . .
H30B H 0.1056 0.3863 0.0893 0.058 Uiso 1 1 calc R . .
H30C H 0.1260 0.5086 0.1258 0.058 Uiso 1 1 calc R . .
P2 P 0.38995(6) -0.24545(9) 0.32737(5) 0.0265(3) Uani 1 1 d . . .
Cl2 Cl 0.39166(6) -0.27287(10) 0.22255(5) 0.0415(3) Uani 1 1 d . . .
C11 C 0.2959(2) -0.1737(3) 0.33139(19) 0.0256(9) Uani 1 1 d . . .
C13 C 0.1612(2) -0.1511(4) 0.3275(2) 0.0320(10) Uani 1 1 d . . .
H13 H 0.1135 -0.1793 0.3126 0.038 Uiso 1 1 calc R . .
C15 C 0.2368(2) -0.0067(4) 0.3844(2) 0.0281(10) Uani 1 1 d . . .
H15 H 0.2415 0.0648 0.4091 0.034 Uiso 1 1 calc R . .
C12 C 0.2239(2) -0.2122(3) 0.3095(2) 0.0287(10) Uani 1 1 d D . .
C17 C 0.2022(2) -0.3160(4) 0.2658(2) 0.0422(12) Uani 1 1 d D . .
F171 F 0.16097(16) -0.3916(3) 0.30003(18) 0.0701(10) Uani 1 1 d D . .
F172 F 0.1594(2) -0.2833(3) 0.21195(16) 0.0855(12) Uani 1 1 d D . .
F173 F 0.25588(14) -0.3799(2) 0.24385(13) 0.0476(7) Uani 1 1 d D . .
C14 C 0.1677(2) -0.0516(4) 0.3663(2) 0.0299(10) Uani 1 1 d D B .
C18 C 0.1005(2) 0.0089(4) 0.3886(2) 0.0403(12) Uani 1 1 d D . .
F181 F 0.0947(4) 0.0046(8) 0.4536(2) 0.098(3) Uani 0.773(11) 1 d PD B 1
F182 F 0.03812(18) -0.0286(5) 0.3550(4) 0.0690(19) Uani 0.773(11) 1 d PD B 1
F183 F 0.1008(2) 0.1227(3) 0.3724(3) 0.0505(11) Uani 0.773(11) 1 d PD B 1
F184 F 0.0783(12) 0.1059(15) 0.3589(9) 0.098(3) Uani 0.227(11) 1 d PD B 2
F185 F 0.1129(10) 0.0393(18) 0.4549(5) 0.0690(19) Uani 0.227(11) 1 d PD B 2
F186 F 0.0436(6) -0.0639(11) 0.3946(11) 0.0505(11) Uani 0.227(11) 1 d PD B 2
C16 C 0.2997(2) -0.0654(3) 0.36681(19) 0.0240(9) Uani 1 1 d D . .
C19 C 0.3722(2) -0.0035(3) 0.38831(19) 0.0295(10) Uani 1 1 d D . .
F191 F 0.41585(12) 0.0093(2) 0.33715(12) 0.0351(6) Uani 1 1 d D . .
F192 F 0.41165(12) -0.0582(2) 0.43896(12) 0.0368(6) Uani 1 1 d D . .
F193 F 0.36001(13) 0.1050(2) 0.41110(14) 0.0444(7) Uani 1 1 d D . .
C41 C 0.3881(2) -0.3924(3) 0.3719(2) 0.0247(9) Uani 1 1 d . . .
C42 C 0.4693(2) -0.4227(4) 0.3696(2) 0.0298(10) Uani 1 1 d . . .
C43 C 0.5065(2) -0.3833(4) 0.4267(2) 0.0313(10) Uani 1 1 d . . .
C44 C 0.4543(2) -0.3321(3) 0.4717(2) 0.0294(10) Uani 1 1 d . . .
C45 C 0.3847(2) -0.3406(3) 0.4423(2) 0.0261(9) Uani 1 1 d . . .
C46 C 0.3359(2) -0.4936(4) 0.3530(2) 0.0345(10) Uani 1 1 d . . .
H46A H 0.3405 -0.5155 0.3055 0.052 Uiso 1 1 calc R . .
H46B H 0.2850 -0.4694 0.3590 0.052 Uiso 1 1 calc R . .
H46C H 0.3487 -0.5610 0.3824 0.052 Uiso 1 1 calc R . .
C47 C 0.4985(3) -0.4907(4) 0.3123(2) 0.0425(12) Uani 1 1 d . . .
H47A H 0.4900 -0.4462 0.2699 0.064 Uiso 1 1 calc R . .
H47B H 0.4729 -0.5664 0.3077 0.064 Uiso 1 1 calc R . .
H47C H 0.5516 -0.5041 0.3217 0.064 Uiso 1 1 calc R . .
C48 C 0.5882(2) -0.3908(5) 0.4457(3) 0.0482(13) Uani 1 1 d . . .
H48A H 0.5965 -0.4295 0.4900 0.072 Uiso 1 1 calc R . .
H48B H 0.6092 -0.3116 0.4483 0.072 Uiso 1 1 calc R . .
H48C H 0.6120 -0.4363 0.4113 0.072 Uiso 1 1 calc R . .
C49 C 0.4761(3) -0.2805(4) 0.5401(2) 0.0461(12) Uani 1 1 d . . .
H49A H 0.5075 -0.2117 0.5347 0.069 Uiso 1 1 calc R . .
H49B H 0.5034 -0.3391 0.5683 0.069 Uiso 1 1 calc R . .
H49C H 0.4316 -0.2570 0.5620 0.069 Uiso 1 1 calc R . .
C50 C 0.3139(2) -0.3115(4) 0.4738(2) 0.0336(10) Uani 1 1 d . . .
H50A H 0.2718 -0.3377 0.4437 0.050 Uiso 1 1 calc R . .
H50B H 0.3108 -0.2264 0.4805 0.050 Uiso 1 1 calc R . .
H50C H 0.3131 -0.3512 0.5178 0.050 Uiso 1 1 calc R . .

loop_
_atom_site_aniso_label
_atom_site_aniso_U_11
_atom_site_aniso_U_22
_atom_site_aniso_U_33
_atom_site_aniso_U_23
_atom_site_aniso_U_13
_atom_site_aniso_U_12
P1 0.0238(6) 0.0278(6) 0.0295(6) 0.0004(5) 0.0035(5) 0.0028(5)
Cl1 0.0403(7) 0.0281(6) 0.0504(7) 0.0065(5) -0.0036(5) 0.0039(5)
C1 0.028(2) 0.020(2) 0.031(2) 0.0005(18) 0.0042(18) 0.0035(18)
C3 0.024(2) 0.033(3) 0.045(3) -0.004(2) 0.008(2) -0.002(2)
C5 0.038(3) 0.027(2) 0.028(2) 0.0025(19) -0.002(2) -0.001(2)
C2 0.029(2) 0.027(2) 0.030(2) 0.0003(19) 0.0042(19) -0.0012(19)
C7 0.032(3) 0.051(3) 0.037(3) 0.006(2) 0.009(2) -0.001(2)
F71 0.0398(16) 0.0647(19) 0.0345(14) 0.0149(13) 0.0057(12) 0.0003(14)
F72 0.0563(18) 0.084(2) 0.0524(18) 0.0214(16) 0.0077(14) -0.0319(17)
F73 0.0606(19) 0.086(2) 0.0381(16) -0.0026(16) 0.0171(14) 0.0243(17)
C4 0.026(2) 0.027(2) 0.042(3) 0.000(2) 0.000(2) -0.0011(19)
C8 0.038(3) 0.044(3) 0.050(3) 0.005(3) -0.002(2) -0.004(2)
F81 0.027(3) 0.261(12) 0.088(4) 0.067(6) 0.010(2) 0.029(4)
F82 0.053(3) 0.044(3) 0.098(4) 0.010(3) -0.029(3) 0.010(2)
F83 0.109(5) 0.057(3) 0.149(6) -0.059(4) -0.096(5) 0.033(3)
F84 0.027(3) 0.261(12) 0.088(4) 0.067(6) 0.010(2) 0.029(4)
F85 0.053(3) 0.044(3) 0.098(4) 0.010(3) -0.029(3) 0.010(2)
F86 0.109(5) 0.057(3) 0.149(6) -0.059(4) -0.096(5) 0.033(3)
C6 0.030(2) 0.025(2) 0.027(2) 0.0015(18) 0.0048(19) 0.0013(19)
C9 0.042(3) 0.045(3) 0.029(3) 0.007(2) 0.006(2) 0.005(3)
F91 0.0536(18) 0.120(3) 0.0247(15) -0.0009(16) 0.0085(13) 0.0131(18)
F92 0.0420(16) 0.0562(19) 0.0576(17) 0.0221(14) 0.0174(13) -0.0033(14)
F93 0.0420(15) 0.0511(17) 0.0402(15) -0.0068(13) 0.0108(12) 0.0133(13)
C21 0.030(2) 0.027(2) 0.026(2) 0.0016(19) 0.0046(18) 0.0017(19)
C22 0.029(2) 0.029(2) 0.030(2) -0.005(2) -0.0059(19) 0.0036(19)
C23 0.025(2) 0.029(2) 0.032(2) -0.008(2) 0.0032(18) 0.0022(19)
C24 0.033(2) 0.025(2) 0.025(2) -0.0038(18) 0.0021(19) 0.0001(19)
C25 0.025(2) 0.025(2) 0.031(2) -0.0033(19) 0.0017(18) 0.0027(19)
C26 0.055(3) 0.044(3) 0.032(3) -0.004(2) 0.012(2) -0.006(2)
C27 0.043(3) 0.037(3) 0.055(3) 0.000(2) -0.016(2) 0.006(2)
C28 0.032(3) 0.042(3) 0.055(3) -0.008(2) 0.007(2) -0.003(2)
C29 0.046(3) 0.037(3) 0.038(3) 0.008(2) 0.004(2) -0.002(2)
C30 0.030(3) 0.033(3) 0.054(3) -0.001(2) 0.004(2) 0.006(2)
P2 0.0248(6) 0.0251(6) 0.0303(6) 0.0018(5) 0.0059(5) 0.0008(5)
Cl2 0.0511(7) 0.0443(7) 0.0305(6) 0.0029(5) 0.0125(5) 0.0050(6)
C11 0.026(2) 0.028(2) 0.024(2) 0.0068(19) 0.0027(17) -0.0004(19)
C13 0.021(2) 0.032(3) 0.042(3) 0.008(2) -0.0017(19) -0.0028(19)
C15 0.031(2) 0.025(2) 0.028(2) 0.0014(19) 0.0040(18) 0.001(2)
C12 0.029(2) 0.027(2) 0.029(2) 0.0045(19) -0.0010(19) -0.0013(19)
C17 0.037(3) 0.038(3) 0.051(3) -0.005(2) -0.006(2) 0.002(2)
F171 0.0549(19) 0.0439(18) 0.114(3) -0.0184(18) 0.0240(18) -0.0214(15)
F172 0.109(3) 0.062(2) 0.075(2) -0.0245(18) -0.063(2) 0.023(2)
F173 0.0489(16) 0.0442(16) 0.0492(16) -0.0166(13) 0.0008(13) -0.0007(14)
C14 0.024(2) 0.032(3) 0.034(2) 0.008(2) 0.0034(19) 0.0008(19)
C18 0.028(3) 0.045(3) 0.049(3) -0.001(2) 0.003(2) -0.001(2)
F181 0.084(5) 0.172(7) 0.043(2) 0.052(3) 0.046(2) 0.079(4)
F182 0.023(2) 0.067(3) 0.117(5) -0.017(4) 0.009(2) 0.0004(19)
F183 0.039(2) 0.038(2) 0.076(3) -0.003(2) 0.012(2) 0.0160(17)
F184 0.084(5) 0.172(7) 0.043(2) 0.052(3) 0.046(2) 0.079(4)
F185 0.023(2) 0.067(3) 0.117(5) -0.017(4) 0.009(2) 0.0004(19)
F186 0.039(2) 0.038(2) 0.076(3) -0.003(2) 0.012(2) 0.0160(17)
C16 0.025(2) 0.022(2) 0.025(2) 0.0013(18) 0.0022(17) -0.0003(18)
C19 0.029(2) 0.021(2) 0.039(3) 0.002(2) 0.004(2) 0.0040(19)
F191 0.0282(13) 0.0307(14) 0.0476(15) 0.0077(12) 0.0099(11) -0.0028(11)
F192 0.0323(14) 0.0385(14) 0.0383(14) 0.0018(12) -0.0060(11) -0.0027(11)
F193 0.0344(14) 0.0281(14) 0.0709(19) -0.0141(13) 0.0041(13) -0.0020(11)
C41 0.024(2) 0.022(2) 0.029(2) 0.0010(18) 0.0052(18) 0.0016(18)
C42 0.027(2) 0.023(2) 0.040(3) 0.008(2) 0.011(2) 0.0035(19)
C43 0.026(2) 0.026(2) 0.042(3) 0.015(2) 0.003(2) -0.0012(19)
C44 0.036(3) 0.020(2) 0.032(2) 0.0070(19) 0.000(2) -0.0023(19)
C45 0.031(2) 0.019(2) 0.029(2) 0.0028(18) 0.0072(19) 0.0005(18)
C46 0.038(3) 0.029(2) 0.037(3) 0.000(2) 0.005(2) -0.004(2)
C47 0.043(3) 0.037(3) 0.050(3) 0.003(2) 0.019(2) 0.012(2)
C48 0.029(3) 0.049(3) 0.066(3) 0.023(3) 0.000(2) 0.001(2)
C49 0.052(3) 0.043(3) 0.041(3) 0.002(2) -0.010(2) -0.008(2)
C50 0.039(3) 0.032(2) 0.032(2) 0.002(2) 0.013(2) 0.002(2)

loop_
_geom_bond_atom_site_label_1
_geom_bond_atom_site_label_2
_geom_bond_distance
_geom_bond_site_symmetry_2
_geom_bond_publ_flag
P1 C21 1.889(4) . y
P1 C1 1.906(4) . y
P1 Cl1 2.0870(15) . y
C1 C2 1.411(5) . ?
C1 C6 1.420(5) . ?
C3 C4 1.373(6) . ?
C3 C2 1.396(6) . ?
C5 C4 1.379(6) . ?
C5 C6 1.383(6) . ?
C2 C7 1.498(6) . ?
C7 F71 1.324(4) . ?
C7 F72 1.340(5) . ?
C7 F73 1.345(5) . ?
C4 C8 1.494(6) . ?
C8 F86 1.284(7) . ?
C8 F83 1.288(6) . ?
C8 F81 1.303(6) . ?
C8 F84 1.318(8) . ?
C8 F85 1.343(7) . ?
C8 F82 1.344(5) . ?
C6 C9 1.520(6) . ?
C9 F93 1.333(4) . ?
C9 F92 1.336(5) . ?
C9 F91 1.340(4) . ?
C21 C25 1.504(6) . y
C21 C22 1.519(6) . y
C21 C26 1.523(5) . ?
C22 C23 1.348(6) . y
C22 C27 1.500(6) . ?
C23 C24 1.461(6) . y
C23 C28 1.498(6) . ?
C24 C25 1.354(6) . y
C24 C29 1.498(6) . ?
C25 C30 1.495(6) . ?
P2 C41 1.893(4) . y
P2 C11 1.899(4) . y
P2 Cl2 2.0944(15) . y
C11 C12 1.415(5) . ?
C11 C16 1.417(5) . ?
C13 C14 1.369(6) . ?
C13 C12 1.400(6) . ?
C15 C14 1.376(6) . ?
C15 C16 1.388(5) . ?
C12 C17 1.499(6) . ?
C17 F173 1.314(5) . ?
C17 F172 1.323(5) . ?
C17 F171 1.355(5) . ?
C14 C18 1.494(6) . ?
C18 F181 1.295(5) . ?
C18 F184 1.301(8) . ?
C18 F186 1.336(8) . ?
C18 F183 1.336(5) . ?
C18 F182 1.339(5) . ?
C18 F185 1.357(8) . ?
C16 C19 1.525(5) . ?
C19 F191 1.335(4) . ?
C19 F192 1.339(4) . ?
C19 F193 1.340(4) . ?
C41 C45 1.515(5) . y
C41 C42 1.517(5) . y
C41 C46 1.520(6) . ?
C42 C43 1.347(6) . y
C42 C47 1.499(6) . ?
C43 C44 1.467(6) . y
C43 C48 1.503(6) . ?
C44 C45 1.353(6) . y
C44 C49 1.498(6) . ?
C45 C50 1.503(5) . ?
